data_4027123
loop_
_publ_author_name
'Lodovico Lunazzi'
'Michele Mancinelli'
'Andrea Mazzanti'

_publ_contact_author
;
Dr. Andrea Mazzanti
University of Bologna
Department of Organic Chemistry A.Mangini
Viale Risorgimento 4
40136 Bologna
Italy
;
_publ_contact_author_email mazzand@ms.fci.unibo.it
_publ_contact_author_fax '[039]051 209 3654'
_publ_contact_author_phone '[039]051 209 3633'
_publ_section_title
;
 Atropisomers of Hindered Triarylisocyanurates: Structure, Conformation,
 Stereodynamics, and Absolute Configuration
;
_journal_name_full 'Journal of Organic Chemistry'
_journal_page_first 3373
_journal_page_last 3380
_journal_paper_doi 10.1021/jo300192n
_journal_volume 77
_journal_year 2012
_chemical_formula_sum 'C56 H50 N6 O13'
_chemical_formula_weight 1015.02
_chemical_name_common 'compound 4'
_chemical_name_systematic
; 
 1,3-bis(4-methoxyphenyl)-5-o-tolyl-1,3,5-triazinane-2,4,6-trione 
;
_space_group_IT_number 29
_symmetry_cell_setting orthorhombic
_symmetry_space_group_name_Hall 'P 2c -2ac'
_symmetry_space_group_name_H-M 'P c a 21'
_atom_sites_solution_hydrogens geom
_atom_sites_solution_primary direct
_atom_sites_solution_secondary difmap
_audit_creation_date 06/24/2011
_audit_creation_method SHELXL-97
_audit_update_record 01/25/2012
_cell_angle_alpha 90.00
_cell_angle_beta 90.00
_cell_angle_gamma 90.00
_cell_formula_units_Z 4
_cell_length_a 11.8047(17)
_cell_length_b 13.2341(19)
_cell_length_c 33.916(5)
_cell_measurement_temperature 296(2)
_cell_volume 5298.5(13)
_computing_structure_refinement 'SHELXL-97 (Sheldrick, 2008)'
_computing_structure_solution 'SHELXS-97 (Sheldrick, 2008)'
_diffrn_ambient_temperature 296(2)
_diffrn_measured_fraction_theta_full 0.999
_diffrn_measured_fraction_theta_max 0.999
_diffrn_measurement_device_type 'CCD area detector'
_diffrn_measurement_method 'phi and omega scans'
_diffrn_radiation_monochromator graphite
_diffrn_radiation_source 'fine-focus sealed tube'
_diffrn_radiation_type MoK\a
_diffrn_radiation_wavelength 0.71073
_diffrn_reflns_av_R_equivalents 0.0651
_diffrn_reflns_av_sigmaI/netI 0.0565
_diffrn_reflns_limit_h_max 14
_diffrn_reflns_limit_h_min -14
_diffrn_reflns_limit_k_max 15
_diffrn_reflns_limit_k_min -15
_diffrn_reflns_limit_l_max 40
_diffrn_reflns_limit_l_min -40
_diffrn_reflns_number 47839
_diffrn_reflns_theta_full 25.00
_diffrn_reflns_theta_max 25.00
_diffrn_reflns_theta_min 1.54
_exptl_absorpt_coefficient_mu 0.092
_exptl_absorpt_correction_T_max 0.9819
_exptl_absorpt_correction_T_min 0.9686
_exptl_absorpt_correction_type empirical
_exptl_absorpt_process_details 'bruker SADABS'
_exptl_crystal_colour colorless
_exptl_crystal_density_diffrn 1.272
_exptl_crystal_description plates
_exptl_crystal_F_000 2128
_exptl_crystal_size_max 0.35
_exptl_crystal_size_mid 0.30
_exptl_crystal_size_min 0.20
_refine_diff_density_max 0.468
_refine_diff_density_min -0.415
_refine_diff_density_rms 0.061
_refine_ls_abs_structure_details 'Flack H D (1983), Acta Cryst. A39, 876-881'
_refine_ls_abs_structure_Flack 3.6(16)
_refine_ls_extinction_method none
_refine_ls_goodness_of_fit_ref 1.040
_refine_ls_hydrogen_treatment mixed
_refine_ls_matrix_type full
_refine_ls_number_parameters 657
_refine_ls_number_reflns 9317
_refine_ls_number_restraints 1
_refine_ls_restrained_S_all 1.040
_refine_ls_R_factor_all 0.1170
_refine_ls_R_factor_gt 0.0760
_refine_ls_shift/su_max 0.029
_refine_ls_shift/su_mean 0.001
_refine_ls_structure_factor_coef Fsqd
_refine_ls_weighting_details 'calc w=1/[\s^2^(Fo^2^)+(0.1538P)^2^+0.0000P] where P=(Fo^2^+2Fc^2^)/3'
_refine_ls_weighting_scheme calc
_refine_ls_wR_factor_gt 0.2014
_refine_ls_wR_factor_ref 0.2434
_reflns_number_gt 5670
_reflns_number_total 9317
_reflns_threshold_expression >2sigma(I)
_cod_data_source_file jo300192n_si_002.cif
_cod_data_source_block pca21
_cod_original_cell_volume 5298.6(13)
_cod_database_code 4027123

loop_
_symmetry_equiv_pos_as_xyz
'x, y, z'
'-x, -y, z+1/2'
'x+1/2, -y, z'
'-x+1/2, y, z+1/2'

loop_
_atom_site_label
_atom_site_type_symbol
_atom_site_fract_x
_atom_site_fract_y
_atom_site_fract_z
_atom_site_U_iso_or_equiv
_atom_site_adp_type
_atom_site_occupancy
_atom_site_symmetry_multiplicity
_atom_site_calc_flag
_atom_site_refinement_flags
C1 C 0.5720(4) 0.8240(3) 0.67555(13) 0.0641(10) Uani 1 1 d .
C2 C 0.4432(4) 0.7921(3) 0.73156(15) 0.0699(12) Uani 1 1 d .
C3 C 0.5374(4) 0.6500(4) 0.69763(14) 0.0713(12) Uani 1 1 d .
C4 C 0.4161(5) 0.6176(4) 0.75400(18) 0.0899(17) Uani 1 1 d .
C5 C 0.4600(6) 0.6065(5) 0.7894(2) 0.1008(18) Uani 1 1 d .
C6 C 0.3993(9) 0.5286(6) 0.8150(2) 0.117(2) Uani 1 1 d .
H6 H 0.4238 0.5169 0.8406 0.141 Uiso 1 1 calc R
C7 C 0.3158(9) 0.4798(7) 0.8014(2) 0.123(2) Uani 1 1 d .
H7 H 0.2837 0.4307 0.8175 0.148 Uiso 1 1 calc R
C8 C 0.2692(8) 0.4938(6) 0.7651(3) 0.132(3) Uani 1 1 d .
H8 H 0.2050 0.4577 0.7577 0.158 Uiso 1 1 calc R
C9 C 0.3178(5) 0.5618(4) 0.7393(2) 0.0960(17) Uani 1 1 d .
H9 H 0.2896 0.5717 0.7140 0.115 Uiso 1 1 calc R
C10 C 0.4861(4) 0.9641(3) 0.71166(13) 0.0594(10) Uani 1 1 d .
C11 C 0.5736(4) 1.0200(3) 0.72662(14) 0.0685(11) Uani 1 1 d .
H11 H 0.6410 0.9878 0.7333 0.082 Uiso 1 1 calc R
C12 C 0.5642(4) 1.1232(4) 0.73200(14) 0.0742(12) Uani 1 1 d .
H12 H 0.6251 1.1608 0.7414 0.089 Uiso 1 1 calc R
C13 C 0.4622(4) 1.1693(3) 0.72317(15) 0.0731(12) Uani 1 1 d .
C14 C 0.3753(5) 1.1128(4) 0.70888(18) 0.0876(15) Uani 1 1 d .
H14 H 0.3066 1.1438 0.7030 0.105 Uiso 1 1 calc R
C15 C 0.3872(4) 1.0092(4) 0.70283(18) 0.0823(14) Uani 1 1 d .
H15 H 0.3273 0.9715 0.6928 0.099 Uiso 1 1 calc R
C16 C 0.6631(4) 0.6823(3) 0.64281(13) 0.0667(11) Uani 1 1 d .
C17 C 0.6256(5) 0.6828(5) 0.60413(16) 0.0929(16) Uani 1 1 d .
H17 H 0.5539 0.7073 0.5981 0.111 Uiso 1 1 calc R
C18 C 0.6940(7) 0.6473(6) 0.57506(19) 0.112(2) Uani 1 1 d .
H18 H 0.6709 0.6519 0.5489 0.134 Uiso 1 1 calc R
C19 C 0.7932(6) 0.6062(5) 0.58358(19) 0.0956(17) Uani 1 1 d .
C20 C 0.8353(5) 0.6062(4) 0.6209(2) 0.0954(17) Uani 1 1 d .
H20 H 0.9071 0.5807 0.6262 0.114 Uiso 1 1 calc R
C21 C 0.7666(4) 0.6462(3) 0.65193(17) 0.0791(13) Uani 1 1 d .
H21 H 0.7928 0.6473 0.6778 0.095 Uiso 1 1 calc R
C22 C 0.5473(7) 0.6635(7) 0.8046(2) 0.122(2) Uani 1 1 d .
H22A H 0.6148 0.6519 0.7895 0.183 Uiso 1 1 calc R
H22B H 0.5604 0.6445 0.8316 0.183 Uiso 1 1 calc R
H22C H 0.5276 0.7338 0.8034 0.183 Uiso 1 1 calc R
C23 C 0.5314(7) 1.3329(5) 0.7382(2) 0.119(2) Uani 1 1 d .
H23A H 0.5046 1.4012 0.7404 0.178 Uiso 1 1 calc R
H23B H 0.5884 1.3293 0.7181 0.178 Uiso 1 1 calc R
H23C H 0.5631 1.3119 0.7629 0.178 Uiso 1 1 calc R
N1 N 0.4688(3) 0.6907(3) 0.72740(12) 0.0737(10) Uani 1 1 d .
N2 N 0.5012(3) 0.8565(3) 0.70631(11) 0.0642(9) Uani 1 1 d .
N3 N 0.5890(3) 0.7213(3) 0.67384(11) 0.0652(9) Uani 1 1 d .
O1 O 0.6159(3) 0.8830(2) 0.65315(11) 0.0823(10) Uani 1 1 d .
O2 O 0.3773(3) 0.8215(3) 0.75553(12) 0.0934(11) Uani 1 1 d .
O3 O 0.5544(4) 0.5618(3) 0.69424(12) 0.0956(12) Uani 1 1 d .
O4 O 0.4409(4) 1.2693(3) 0.72825(15) 0.1032(12) Uani 1 1 d .
O5 O 0.8542(5) 0.5693(5) 0.55149(15) 0.1420(19) Uani 1 1 d .
C51 C 0.9346(4) 0.7197(3) 0.97074(15) 0.0711(12) Uani 1 1 d .
C52 C 0.8050(4) 0.6944(3) 0.91485(14) 0.0681(11) Uani 1 1 d .
C53 C 0.8510(4) 0.8663(3) 0.93771(13) 0.0659(11) Uani 1 1 d .
C54 C 0.7171(5) 0.8406(4) 0.88435(14) 0.0784(14) Uani 1 1 d .
C55 C 0.7536(6) 0.8581(5) 0.84611(16) 0.0960(16) Uani 1 1 d .
C56 C 0.6768(8) 0.8997(6) 0.8197(2) 0.121(2) Uani 1 1 d .
H56 H 0.6968 0.9071 0.7934 0.145 Uiso 1 1 calc R
C57 C 0.5736(9) 0.9293(7) 0.8320(3) 0.131(3) Uani 1 1 d .
H57 H 0.5262 0.9624 0.8142 0.157 Uiso 1 1 calc R
C58 C 0.5351(6) 0.9121(6) 0.8702(3) 0.116(2) Uani 1 1 d .
H58 H 0.4623 0.9304 0.8778 0.140 Uiso 1 1 calc R
C59 C 0.6098(5) 0.8666(4) 0.89663(18) 0.0890(15) Uani 1 1 d .
H59 H 0.5872 0.8538 0.9224 0.107 Uiso 1 1 calc R
C60 C 0.8835(4) 0.5501(3) 0.94955(15) 0.0724(12) Uani 1 1 d .
C61 C 0.8018(5) 0.4995(4) 0.96914(17) 0.0821(14) Uani 1 1 d .
H61 H 0.7392 0.5338 0.9790 0.099 Uiso 1 1 calc R
C62 C 0.8120(6) 0.3925(4) 0.97466(17) 0.0906(16) Uani 1 1 d .
H62 H 0.7566 0.3563 0.9881 0.109 Uiso 1 1 calc R
C63 C 0.9049(5) 0.3451(4) 0.95967(18) 0.0874(15) Uani 1 1 d .
C64 C 0.9854(6) 0.3980(4) 0.9392(2) 0.110(2) Uani 1 1 d .
H64 H 1.0470 0.3636 0.9286 0.132 Uiso 1 1 calc R
C65 C 0.9773(5) 0.4994(4) 0.9341(2) 0.0928(16) Uani 1 1 d .
H65 H 1.0333 0.5346 0.9205 0.111 Uiso 1 1 calc R
C66 C 0.9747(4) 0.8891(3) 0.99342(13) 0.0646(11) Uani 1 1 d .
C67 C 0.9345(5) 0.9006(4) 1.03043(15) 0.0806(13) Uani 1 1 d .
H67 H 0.8707 0.8652 1.0387 0.097 Uiso 1 1 calc R
C68 C 0.9915(6) 0.9680(5) 1.05682(16) 0.101(2) Uani 1 1 d .
H68 H 0.9650 0.9781 1.0823 0.121 Uiso 1 1 calc R
C69 C 1.0877(6) 1.0180(4) 1.0432(2) 0.0970(18) Uani 1 1 d .
C70 C 1.1234(7) 1.0070(6) 1.0067(2) 0.121(2) Uani 1 1 d .
H70 H 1.1862 1.0429 0.9978 0.145 Uiso 1 1 calc R
C71 C 1.0671(5) 0.9422(4) 0.98176(19) 0.0942(16) Uani 1 1 d .
H71 H 1.0933 0.9345 0.9561 0.113 Uiso 1 1 calc R
C72 C 0.8684(8) 0.8282(7) 0.8333(2) 0.131(3) Uani 1 1 d .
H72A H 0.9229 0.8506 0.8524 0.196 Uiso 1 1 calc R
H72B H 0.8848 0.8586 0.8082 0.196 Uiso 1 1 calc R
H72C H 0.8722 0.7560 0.8309 0.196 Uiso 1 1 calc R
C73 C 0.8488(9) 0.1838(5) 0.9843(3) 0.149(3) Uani 1 1 d .
H73A H 0.8729 0.1146 0.9832 0.224 Uiso 1 1 calc R
H73B H 0.7742 0.1896 0.9732 0.224 Uiso 1 1 calc R
H73C H 0.8475 0.2059 1.0112 0.224 Uiso 1 1 calc R
C74 C 1.1234(10) 1.0975(8) 1.1049(3) 0.165(4) Uani 1 1 d .
H74A H 1.1717 1.1478 1.1165 0.247 Uiso 1 1 calc R
H74B H 1.1338 1.0344 1.1184 0.247 Uiso 1 1 calc R
H74C H 1.0458 1.1184 1.1073 0.247 Uiso 1 1 calc R
N51 N 0.7971(3) 0.7988(3) 0.91273(11) 0.0689(10) Uani 1 1 d .
N52 N 0.8750(3) 0.6591(3) 0.94447(11) 0.0687(9) Uani 1 1 d .
N53 N 0.9184(3) 0.8224(3) 0.96611(10) 0.0669(9) Uani 1 1 d .
O51 O 0.9970(4) 0.6845(3) 0.99524(12) 0.0942(11) Uani 1 1 d .
O52 O 0.7555(3) 0.6395(3) 0.89262(11) 0.0877(10) Uani 1 1 d .
O53 O 0.8386(3) 0.9561(2) 0.93453(10) 0.0864(10) Uani 1 1 d .
O54 O 0.9240(5) 0.2438(3) 0.96280(17) 0.1250(16) Uani 1 1 d .
O55 O 1.1506(6) 1.0857(5) 1.06542(16) 0.154(2) Uani 1 1 d .
C24 C 0.9591(7) 0.5276(8) 0.5568(3) 0.155(3) Uani 1 1 d .
H24A H 0.9878 0.5042 0.5319 0.233 Uiso 1 1 calc R
H24B H 0.9536 0.4717 0.5748 0.233 Uiso 1 1 calc R
H24C H 1.0096 0.5775 0.5675 0.233 Uiso 1 1 calc R
O100 O 0.3025(12) 0.7502(12) 0.6500(6) 0.268(5) Uiso 1 1 d .
C103 C 0.321(2) 0.683(2) 0.6267(9) 0.295(10) Uiso 1 1 d .
C102 C 0.199(4) 0.659(4) 0.6189(13) 0.408(17) Uiso 1 1 d .
C10A C 0.211(2) 0.8320(19) 0.6296(7) 0.188(10) Uiso 0.56(3) 1 d P
C10B C 0.127(3) 0.748(3) 0.6178(11) 0.238(14) Uiso 0.56(3) 1 d P
C10C C 0.3279(19) 0.8073(18) 0.6227(8) 0.145(9) Uiso 0.44(3) 1 d P
C10D C 0.299(3) 0.771(3) 0.5839(13) 0.217(15) Uiso 0.44(3) 1 d P
O102 O 0.1099(10) 0.7467(14) 0.8937(4) 0.239(6) Uani 1 1 d .
C105 C 0.2281(17) 0.8241(17) 0.8532(7) 0.252(9) Uani 1 1 d .
H10A H 0.1926 0.8645 0.8328 0.302 Uiso 1 1 calc R
H10B H 0.3049 0.8481 0.8571 0.302 Uiso 1 1 calc R
C107 C 0.159(2) 0.6779(11) 0.8674(6) 0.243(8) Uani 1 1 d .
H10C H 0.2026 0.6272 0.8815 0.291 Uiso 1 1 calc R
H10D H 0.1016 0.6442 0.8518 0.291 Uiso 1 1 calc R
C108 C 0.228(3) 0.7349(14) 0.8439(7) 0.344(18) Uani 1 1 d .
H10E H 0.3051 0.7090 0.8456 0.412 Uiso 1 1 calc R
H10F H 0.2037 0.7286 0.8167 0.412 Uiso 1 1 calc R
C106 C 0.169(3) 0.8304(17) 0.8870(6) 0.276(11) Uani 1 1 d .
H10G H 0.2207 0.8418 0.9088 0.331 Uiso 1 1 calc R
H10H H 0.1177 0.8876 0.8856 0.331 Uiso 1 1 calc R
O103 O 0.1636(16) 0.2477(14) 0.9953(7) 0.329(7) Uiso 1 1 d .

loop_
_atom_site_aniso_label
_atom_site_aniso_U_11
_atom_site_aniso_U_22
_atom_site_aniso_U_33
_atom_site_aniso_U_23
_atom_site_aniso_U_13
_atom_site_aniso_U_12
C1 0.072(3) 0.057(3) 0.064(3) 0.000(2) 0.010(2) 0.002(2)
C2 0.081(3) 0.057(3) 0.072(3) 0.006(2) 0.020(3) 0.007(2)
C3 0.085(3) 0.056(3) 0.073(3) 0.004(2) 0.018(2) 0.008(2)
C4 0.114(4) 0.070(3) 0.086(4) 0.013(3) 0.037(4) 0.023(3)
C5 0.111(4) 0.095(4) 0.097(5) -0.014(3) -0.002(4) 0.020(4)
C6 0.162(7) 0.097(5) 0.094(5) 0.010(4) 0.024(5) 0.033(5)
C7 0.171(8) 0.107(5) 0.091(5) -0.001(4) 0.000(5) -0.004(5)
C8 0.144(6) 0.108(5) 0.144(8) 0.004(5) 0.031(6) -0.030(5)
C9 0.101(4) 0.080(3) 0.106(4) 0.011(3) 0.019(3) -0.018(3)
C10 0.066(3) 0.046(2) 0.066(3) 0.0056(18) 0.009(2) 0.0034(19)
C11 0.076(3) 0.059(3) 0.070(3) 0.004(2) 0.000(2) 0.006(2)
C12 0.087(3) 0.064(3) 0.071(3) 0.000(2) 0.000(2) -0.009(2)
C13 0.091(3) 0.053(2) 0.076(3) 0.005(2) 0.001(3) 0.010(2)
C14 0.079(3) 0.071(3) 0.112(4) 0.005(3) -0.017(3) 0.010(3)
C15 0.079(3) 0.059(3) 0.109(4) -0.002(3) -0.015(3) -0.001(2)
C16 0.079(3) 0.061(3) 0.060(3) -0.006(2) 0.016(2) 0.001(2)
C17 0.112(4) 0.094(4) 0.072(3) -0.010(3) 0.003(3) 0.020(3)
C18 0.135(6) 0.129(5) 0.072(4) -0.009(4) 0.011(4) 0.013(4)
C19 0.108(4) 0.105(4) 0.074(4) -0.014(3) 0.029(3) 0.018(4)
C20 0.072(3) 0.081(3) 0.133(6) -0.008(3) 0.009(3) 0.010(3)
C21 0.080(3) 0.067(3) 0.090(3) -0.014(3) 0.011(3) 0.007(2)
C22 0.123(5) 0.146(6) 0.097(5) 0.000(4) 0.001(4) 0.017(5)
C23 0.153(6) 0.062(3) 0.142(6) -0.019(4) -0.001(5) -0.008(4)
N1 0.089(3) 0.054(2) 0.079(2) 0.0110(18) 0.028(2) 0.0067(18)
N2 0.076(2) 0.0491(19) 0.068(2) 0.0002(16) 0.0103(19) 0.0044(16)
N3 0.075(2) 0.055(2) 0.065(2) 0.0003(17) 0.0156(18) 0.0046(16)
O1 0.104(2) 0.0630(19) 0.080(2) 0.0053(16) 0.0307(19) -0.0010(16)
O2 0.109(2) 0.067(2) 0.104(3) 0.0113(19) 0.046(2) 0.0191(19)
O3 0.124(3) 0.057(2) 0.106(3) 0.0033(18) 0.040(2) 0.0142(18)
O4 0.125(3) 0.054(2) 0.130(3) -0.005(2) -0.005(3) 0.012(2)
O5 0.161(5) 0.170(5) 0.095(3) -0.030(3) 0.029(3) 0.031(4)
C51 0.085(3) 0.056(3) 0.072(3) 0.002(2) -0.013(3) -0.005(2)
C52 0.084(3) 0.056(3) 0.064(3) -0.005(2) 0.001(2) -0.001(2)
C53 0.087(3) 0.060(3) 0.051(2) -0.003(2) -0.002(2) 0.000(2)
C54 0.111(4) 0.063(3) 0.061(3) -0.002(2) -0.015(3) 0.004(3)
C55 0.123(5) 0.101(4) 0.065(3) 0.001(3) -0.004(3) 0.002(4)
C56 0.161(7) 0.129(5) 0.074(4) 0.012(4) -0.025(4) 0.018(5)
C57 0.163(8) 0.133(6) 0.097(6) -0.010(4) -0.035(5) 0.030(5)
C58 0.106(5) 0.112(5) 0.131(7) -0.013(4) -0.022(4) 0.014(4)
C59 0.097(4) 0.086(3) 0.084(3) -0.008(3) -0.013(3) 0.011(3)
C60 0.089(3) 0.052(3) 0.075(3) -0.005(2) -0.009(3) 0.002(2)
C61 0.086(3) 0.069(3) 0.091(4) -0.002(3) 0.006(3) -0.003(3)
C62 0.108(4) 0.078(3) 0.086(4) 0.011(3) 0.001(3) -0.018(3)
C63 0.101(4) 0.057(3) 0.105(4) -0.002(3) 0.010(3) 0.006(3)
C64 0.117(5) 0.068(3) 0.145(6) -0.006(4) 0.019(4) 0.025(3)
C65 0.090(4) 0.074(3) 0.114(4) -0.002(3) 0.014(3) 0.002(3)
C66 0.078(3) 0.058(2) 0.058(3) -0.003(2) -0.011(2) -0.003(2)
C67 0.098(4) 0.079(3) 0.065(3) 0.001(2) -0.004(3) -0.011(3)
C68 0.142(5) 0.104(4) 0.055(3) -0.014(3) -0.013(3) 0.020(4)
C69 0.107(4) 0.079(4) 0.105(5) -0.002(3) -0.029(4) -0.026(3)
C70 0.123(5) 0.141(6) 0.099(5) -0.020(4) 0.001(4) -0.058(4)
C71 0.099(4) 0.093(4) 0.090(4) -0.007(3) 0.002(3) -0.008(3)
C72 0.154(7) 0.144(6) 0.094(5) 0.010(4) 0.017(4) -0.010(5)
C73 0.222(9) 0.069(4) 0.156(8) 0.018(4) 0.011(7) -0.016(5)
C74 0.201(9) 0.172(8) 0.121(7) -0.068(6) -0.015(6) 0.004(7)
N51 0.089(3) 0.059(2) 0.059(2) -0.0017(17) -0.0151(18) 0.0040(17)
N52 0.086(2) 0.056(2) 0.065(2) -0.0022(17) -0.010(2) -0.0008(18)
N53 0.085(2) 0.054(2) 0.062(2) -0.0027(17) -0.0114(18) 0.0028(18)
O51 0.120(3) 0.071(2) 0.092(2) 0.0024(19) -0.037(2) 0.009(2)
O52 0.113(2) 0.0698(19) 0.081(2) -0.0126(17) -0.024(2) -0.004(2)
O53 0.127(3) 0.0528(19) 0.080(2) 0.0009(15) -0.025(2) 0.0037(17)
O54 0.157(4) 0.064(2) 0.154(4) 0.007(2) 0.023(3) 0.014(2)
O55 0.196(5) 0.168(5) 0.098(4) -0.023(3) -0.024(3) -0.063(4)
C24 0.124(6) 0.154(8) 0.189(10) -0.025(6) 0.034(6) 0.036(6)
O102 0.227(9) 0.296(15) 0.194(10) 0.053(10) 0.111(8) 0.083(9)
C105 0.242(16) 0.227(19) 0.29(2) -0.052(16) 0.060(15) -0.104(14)
C107 0.35(2) 0.146(10) 0.231(15) 0.042(11) 0.034(16) -0.059(13)
C108 0.53(4) 0.169(14) 0.33(3) -0.048(15) 0.30(3) -0.017(18)
C106 0.46(3) 0.224(18) 0.147(12) -0.087(13) -0.002(16) 0.08(2)

loop_
_atom_type_symbol
_atom_type_description
_atom_type_scat_dispersion_real
_atom_type_scat_dispersion_imag
_atom_type_scat_source
C C 0.0033 0.0016 'International Tables Vol C Tables 4.2.6.8 and 6.1.1.4'
H H 0.0000 0.0000 'International Tables Vol C Tables 4.2.6.8 and 6.1.1.4'
N N 0.0061 0.0033 'International Tables Vol C Tables 4.2.6.8 and 6.1.1.4'
O O 0.0106 0.0060 'International Tables Vol C Tables 4.2.6.8 and 6.1.1.4'

loop_
_geom_angle_atom_site_label_1
_geom_angle_atom_site_label_2
_geom_angle_atom_site_label_3
_geom_angle
O1 C1 N3 123.4(4)
O1 C1 N2 121.7(4)
N3 C1 N2 114.9(4)
O2 C2 N1 122.0(4)
O2 C2 N2 122.8(4)
N1 C2 N2 115.2(4)
O3 C3 N3 122.6(4)
O3 C3 N1 123.0(4)
N3 C3 N1 114.3(4)
C5 C4 N1 118.0(6)
C5 C4 C9 124.5(6)
N1 C4 C9 117.5(5)
C4 C5 C22 125.1(7)
C4 C5 C6 114.2(7)
C22 C5 C6 120.6(7)
C7 C6 C5 120.3(8)
C6 C7 C8 125.1(9)
C7 C8 C9 119.6(8)
C8 C9 C4 116.3(7)
C15 C10 C11 119.9(4)
C15 C10 N2 121.1(4)
C11 C10 N2 119.0(4)
C10 C11 C12 121.5(4)
C13 C12 C11 118.5(4)
O4 C13 C14 116.2(4)
O4 C13 C12 124.3(5)
C14 C13 C12 119.5(4)
C13 C14 C15 121.2(5)
C10 C15 C14 119.5(5)
C21 C16 C17 120.6(4)
C21 C16 N3 120.2(4)
C17 C16 N3 119.3(4)
C18 C17 C16 119.8(6)
C19 C18 C17 120.6(6)
C18 C19 C20 121.8(5)
C18 C19 O5 115.5(6)
C20 C19 O5 122.6(6)
C19 C20 C21 118.5(5)
C16 C21 C20 118.5(5)
C2 N1 C3 124.9(4)
C2 N1 C4 119.1(4)
C3 N1 C4 115.9(4)
C2 N2 C1 124.3(4)
C2 N2 C10 117.7(3)
C1 N2 C10 117.9(3)
C1 N3 C3 125.9(4)
C1 N3 C16 117.8(3)
C3 N3 C16 116.2(3)
C13 O4 C23 118.4(5)
C24 O5 C19 120.4(7)
O51 C51 N53 123.0(4)
O51 C51 N52 121.9(4)
N53 C51 N52 115.2(4)
O52 C52 N52 123.0(4)
O52 C52 N51 122.6(4)
N52 C52 N51 114.5(4)
O53 C53 N53 123.4(4)
O53 C53 N51 121.7(4)
N53 C53 N51 114.9(4)
C59 C54 C55 121.8(5)
C59 C54 N51 119.4(5)
C55 C54 N51 118.6(5)
C54 C55 C56 117.8(7)
C54 C55 C72 121.1(6)
C56 C55 C72 121.1(7)
C57 C56 C55 120.6(7)
C56 C57 C58 122.3(8)
C57 C58 C59 117.6(7)
C54 C59 C58 119.6(6)
C61 C60 C65 120.9(4)
C61 C60 N52 120.1(4)
C65 C60 N52 119.1(5)
C60 C61 C62 119.6(5)
C63 C62 C61 118.3(5)
C62 C63 O54 123.8(5)
C62 C63 C64 120.9(5)
O54 C63 C64 115.3(5)
C65 C64 C63 121.4(5)
C64 C65 C60 118.9(5)
C67 C66 C71 119.7(5)
C67 C66 N53 120.3(4)
C71 C66 N53 120.1(4)
C66 C67 C68 119.1(5)
C69 C68 C67 118.1(5)
C70 C69 O55 114.2(6)
C70 C69 C68 121.4(6)
O55 C69 C68 124.4(7)
C69 C70 C71 119.5(6)
C66 C71 C70 122.2(6)
C53 N51 C52 125.4(4)
C53 N51 C54 117.2(4)
C52 N51 C54 117.1(4)
C52 N52 C51 125.0(4)
C52 N52 C60 117.5(4)
C51 N52 C60 117.5(4)
C53 N53 C51 125.1(4)
C53 N53 C66 117.2(3)
C51 N53 C66 117.8(4)
C63 O54 C73 119.6(6)
C69 O55 C74 118.2(7)
C103 O100 C10C 85(2)
C103 O100 C10A 109(2)
C10C O100 C10A 56.7(14)
O100 C103 C102 95(3)
O100 C103 C10C 48.0(15)
C102 C103 C10C 104(3)
O100 C103 C10D 91(2)
C102 C103 C10D 82(3)
C10C C103 C10D 47.7(15)
C10B C102 C103 113(4)
C10C C10A C10B 114(2)
C10C C10A O100 45.9(12)
C10B C10A O100 93(2)
C10C C10A C10D 45.1(15)
C10B C10A C10D 81.0(19)
O100 C10A C10D 74.3(16)
C102 C10B C10A 102(3)
O100 C10C C10A 77.5(17)
O100 C10C C10D 115(2)
C10A C10C C10D 90(2)
O100 C10C C103 46.9(14)
C10A C10C C103 100(2)
C10D C10C C103 74(2)
C10C C10D C103 58(2)
C10C C10D C10A 44.8(16)
C103 C10D C10A 74(2)
C106 O102 C107 102.5(12)
C108 C105 C106 106.4(17)
C108 C107 O102 105.1(12)
C105 C108 C107 112.3(15)
O102 C106 C105 111.4(13)

loop_
_geom_bond_atom_site_label_1
_geom_bond_atom_site_label_2
_geom_bond_distance
C1 O1 1.206(5)
C1 N3 1.374(6)
C1 N2 1.404(6)
C2 O2 1.191(5)
C2 N1 1.382(6)
C2 N2 1.389(6)
C3 O3 1.190(6)
C3 N3 1.384(6)
C3 N1 1.402(6)
C4 C5 1.317(9)
C4 N1 1.462(7)
C4 C9 1.463(9)
C5 C22 1.377(10)
C5 C6 1.526(11)
C6 C7 1.264(11)
C7 C8 1.364(12)
C8 C9 1.379(10)
C10 C15 1.344(7)
C10 C11 1.369(6)
C10 N2 1.447(5)
C11 C12 1.383(7)
C12 C13 1.382(7)
C13 O4 1.358(6)
C13 C14 1.359(7)
C14 C15 1.393(7)
C16 C21 1.348(7)
C16 C17 1.385(7)
C16 N3 1.463(6)
C17 C18 1.358(9)
C18 C19 1.323(9)
C19 C20 1.361(9)
C19 O5 1.394(7)
C20 C21 1.429(8)
C23 O4 1.401(8)
O5 C24 1.368(10)
C51 O51 1.205(6)
C51 N53 1.381(6)
C51 N52 1.390(6)
C52 O52 1.198(6)
C52 N52 1.382(6)
C52 N51 1.387(6)
C53 O53 1.203(5)
C53 N53 1.377(6)
C53 N51 1.385(6)
C54 C59 1.377(8)
C54 C55 1.386(8)
C54 N51 1.458(6)
C55 C56 1.387(10)
C55 C72 1.478(11)
C56 C57 1.345(12)
C57 C58 1.392(12)
C58 C59 1.395(9)
C60 C61 1.350(7)
C60 C65 1.397(7)
C60 N52 1.456(6)
C61 C62 1.434(8)
C62 C63 1.362(8)
C63 O54 1.364(7)
C63 C64 1.369(9)
C64 C65 1.357(8)
C66 C67 1.350(7)
C66 C71 1.356(8)
C66 N53 1.443(6)
C67 C68 1.431(8)
C68 C69 1.393(10)
C69 C70 1.317(10)
C69 O55 1.387(8)
C70 C71 1.376(9)
C73 O54 1.396(10)
C74 O55 1.387(11)
O100 C103 1.21(3)
O100 C10C 1.23(2)
O100 C10A 1.68(3)
C103 C102 1.50(4)
C103 C10C 1.65(4)
C103 C10D 1.88(5)
C102 C10B 1.45(5)
C10A C10C 1.43(3)
C10A C10B 1.54(4)
C10A C10D 2.04(5)
C10C C10D 1.44(5)
O102 C106 1.33(3)
O102 C107 1.40(2)
C105 C108 1.22(2)
C105 C106 1.35(2)
C107 C108 1.37(2)
